data_4344064
loop_
_publ_author_name
'Brown, Tristan R.'
'Dolinar, Brian S.'
'Hillard, Elizabeth A.'
'Cl\'erac, Rodolphe'
'Berry, John F.'

_publ_section_title
;
 Electronic Structure of Ru2(II,II) Oxypyridinates: Synthetic, Structural,
 and Theoretical Insights into Axial Ligand Binding.
;
_journal_issue 17
_journal_name_full 'Inorganic chemistry'
_journal_page_first 8571
_journal_page_last 8589
_journal_paper_doi 10.1021/acs.inorgchem.5b01241
_journal_volume 54
_journal_year 2015
_chemical_formula_moiety 'C38 H27 Cl4 N4 O4 P Ru2, 0.5(C7 H8)'
_chemical_formula_sum 'C41.5 H31 Cl4 N4 O4 P Ru2'
_chemical_formula_weight 1024.61
_chemical_name_common Ru2(chp)4(PPh3)0.5toluene
_space_group_crystal_system triclinic
_space_group_IT_number 2
_space_group_name_Hall '-P 1'
_space_group_name_H-M_alt 'P -1'
_symmetry_space_group_name_Hall '-P 1'
_symmetry_space_group_name_H-M 'P -1'
_atom_sites_solution_hydrogens geom
_atom_sites_solution_primary direct
_cell_angle_alpha 82.934(9)
_cell_angle_beta 79.593(13)
_cell_angle_gamma 87.230(7)
_cell_formula_units_Z 2
_cell_length_a 9.314(2)
_cell_length_b 9.601(3)
_cell_length_c 22.177(6)
_cell_measurement_reflns_used 9910
_cell_measurement_temperature 100.00(1)
_cell_measurement_theta_max 30.71
_cell_measurement_theta_min 2.22
_cell_volume 1935.0(9)
_computing_cell_refinement 'SAINT+ Ver. 8.30C (Bruker-AXS, 2013)'
_computing_data_collection 'APEX2 Ver. 2013.2-0 (Bruker-AXS, 2013)'
_computing_data_reduction 'SAINT+ Ver. 8.30C (Bruker-AXS, 2013)'
_computing_molecular_graphics 'SHELXTL (Sheldrick, 2008-2013)'
_computing_publication_material 'SHELXTL (Sheldrick, 2008-2013)'
_computing_structure_refinement 'SHELXTL (Sheldrick, 2008-2013)'
_computing_structure_solution 'SHELXTL (Sheldrick, 2008-2013)'
_diffrn_ambient_temperature 99.99
_diffrn_detector_area_resol_mean 7.9
_diffrn_detector_type 'CCD area detector'
_diffrn_measured_fraction_theta_full 0.999
_diffrn_measured_fraction_theta_max 0.987
_diffrn_measurement_device 'three-circle diffractometer'
_diffrn_measurement_device_type 'Bruker SMART APEX2 area detector'
_diffrn_measurement_method '0.5\ \w and 0.5\ \f scans'
_diffrn_radiation_collimation 'focusing mirrors'
_diffrn_radiation_monochromator 'mirror optics'
_diffrn_radiation_probe x-ray
_diffrn_radiation_type MoK\a
_diffrn_radiation_wavelength 0.71073
_diffrn_reflns_av_unetI/netI 0.0445
_diffrn_reflns_Laue_measured_fraction_full 0.999
_diffrn_reflns_Laue_measured_fraction_max 0.987
_diffrn_reflns_limit_h_max 13
_diffrn_reflns_limit_h_min -13
_diffrn_reflns_limit_k_max 13
_diffrn_reflns_limit_k_min -13
_diffrn_reflns_limit_l_max 31
_diffrn_reflns_limit_l_min 0
_diffrn_reflns_number 11934
_diffrn_reflns_point_group_measured_fraction_full 0.999
_diffrn_reflns_point_group_measured_fraction_max 0.987
_diffrn_reflns_theta_full 25.000
_diffrn_reflns_theta_max 30.745
_diffrn_reflns_theta_min 1.880
_diffrn_source 'microfocus sealed X-ray tube'
_diffrn_source_type 'Incoatec I\ms'
_diffrn_standards_number 0
_exptl_absorpt_coefficient_mu 1.148
_exptl_absorpt_correction_T_max 1
_exptl_absorpt_correction_T_min 0.1965
_exptl_absorpt_correction_type numerical
_exptl_absorpt_process_details
;
 TWINABS-2012/1 (Bruker,2012) was used for absorption correction.
 
For component 1:
 wR2(int) was 0.0953 before and 0.0797 after correction.
 The Ratio of minimum to maximum transmission not present.
 The \l/2 correction factor is Not present
;
_exptl_crystal_colour green
_exptl_crystal_colour_primary green
_exptl_crystal_density_diffrn 1.758
_exptl_crystal_density_method 'not measured'
_exptl_crystal_description plate
_exptl_crystal_F_000 1022
_exptl_crystal_recrystallization_method ether/toluene
_exptl_crystal_size_max 0.324
_exptl_crystal_size_mid 0.163
_exptl_crystal_size_min 0.03
_refine_diff_density_max 1.400
_refine_diff_density_min -1.243
_refine_diff_density_rms 0.118
_refine_ls_extinction_method none
_refine_ls_goodness_of_fit_ref 1.047
_refine_ls_hydrogen_treatment constr
_refine_ls_matrix_type full
_refine_ls_number_parameters 528
_refine_ls_number_reflns 11934
_refine_ls_number_restraints 36
_refine_ls_restrained_S_all 1.047
_refine_ls_R_factor_all 0.0380
_refine_ls_R_factor_gt 0.0353
_refine_ls_shift/su_max 0.001
_refine_ls_shift/su_mean 0.000
_refine_ls_structure_factor_coef Fsqd
_refine_ls_weighting_details 'w=1/[\s^2^(Fo^2^)+(0.0373P)^2^+2.5247P] where P=(Fo^2^+2Fc^2^)/3'
_refine_ls_weighting_scheme calc
_refine_ls_wR_factor_gt 0.0846
_refine_ls_wR_factor_ref 0.0860
_reflns_Friedel_coverage 0.000
_reflns_number_gt 11375
_reflns_number_total 11934
_reflns_threshold_expression 'I > 2\s(I)'
_cod_data_source_file ic5b01241_si_002.cif
_cod_data_source_block berry469
_cod_depositor_comments 'Adding full bibliography for 4344062--4344067.cif.'
_cod_original_cell_volume 1935.1(9)
_cod_original_formula_sum 'C41.50 H31 Cl4 N4 O4 P Ru2'
_cod_database_code 4344064
_shelx_space_group_comment
;
The symmetry employed for this shelxl refinement is uniquely defined
by the following loop, which should always be used as a source of
symmetry information in preference to the above space-group names.
They are only intended as comments.
;
_shelx_estimated_absorpt_t_max 0.966
_shelx_estimated_absorpt_t_min 0.707
_olex2_refinement_description
;
1. Others
 Fixed Sof: C39(0.5) H39A(0.5) H39B(0.5) H39C(0.5) C40(0.5) C41(0.5) H41(0.5)
 C42(0.5) H42(0.5) C43(0.5) H43(0.5) C44(0.5) H44(0.5) C45(0.5) H45(0.5)
 Fixed Uiso: H2(0.032) H3(0.044) H4(0.043) H7(0.022) H8(0.029) H9(0.026)
 H12(0.026) H13(0.032) H14(0.028) H17(0.027) H18(0.032) H19(0.032) H22(0.025)
 H23(0.029) H24(0.029) H25(0.026) H26(0.021) H28(0.021) H29(0.026) H30(0.027)
 H31(0.024) H32(0.02) H34(0.023) H35(0.029) H36(0.031) H37(0.031) H38(0.024)
 H39A(0.062) H39B(0.062) H39C(0.062) H41(0.05) H42(0.055) H43(0.058) H44(0.058)
 H45(0.046)
 Fixed X: H2(0.6452) H3(0.857) H4(0.8774) H7(0.0176) H8(0.069) H9(0.2458) H12(-
 0.069) H13(-0.1461) H14(-0.0271) H17(0.6161) H18(0.6984) H19(0.6352)
 H22(0.3512) H23(0.3341) H24(0.1214) H25(-0.0739) H26(-0.0549) H28(-0.072) H29(-
 0.3035) H30(-0.3788) H31(-0.2181) H32(0.0106) H34(0.2929) H35(0.4043)
 H36(0.4629) H37(0.4063) H38(0.2858) H39A(0.2829) H39B(0.3073) H39C(0.2039)
 H41(0.0853) H42(-0.1187) H43(-0.2217) H44(-0.1178) H45(0.0862)
 Fixed Y: H2(0.5859) H3(0.6536) H4(0.6335) H7(0.7522) H8(0.9681) H9(0.985)
 H12(0.146) H13(0.2216) H14(0.408) H17(-0.0025) H18(-0.0656) H19(0.0759)
 H22(0.3858) H23(0.4851) H24(0.4618) H25(0.3374) H26(0.2319) H28(0.3493)
 H29(0.2831) H30(0.0517) H31(-0.1134) H32(-0.0457) H34(-0.0042) H35(-0.2244)
 H36(-0.2977) H37(-0.151) H38(0.0651) H39A(0.1702) H39B(0.0248) H39C(0.1459)
 H41(0.1954) H42(0.1064) H43(-0.1025) H44(-0.2218) H45(-0.1324)
 Fixed Z: H2(0.3377) H3(0.2698) H4(0.1637) H7(0.3179) H8(0.2627) H9(0.1706)
 H12(0.2071) H13(0.1145) H14(0.0477) H17(0.2393) H18(0.1415) H19(0.0545)
 H22(0.4301) H23(0.5222) H24(0.5969) H25(0.5796) H26(0.4891) H28(0.3349)
 H29(0.3251) H30(0.3572) H31(0.3983) H32(0.4115) H34(0.3104) H35(0.3298)
 H36(0.427) H37(0.5055) H38(0.4874) H39A(0.0002) H39B(0.0413) H39C(0.0709) H41(-
 0.0564) H42(-0.0848) H43(-0.032) H44(0.0494) H45(0.0778)
;
_olex2_submission_special_instructions 'No special instructions were received'

loop_
_space_group_symop_operation_xyz
'x, y, z'
'-x, -y, -z'

loop_
_atom_site_label
_atom_site_type_symbol
_atom_site_fract_x
_atom_site_fract_y
_atom_site_fract_z
_atom_site_U_iso_or_equiv
_atom_site_adp_type
_atom_site_occupancy
_atom_site_site_symmetry_order
_atom_site_calc_flag
_atom_site_refinement_flags_posn
_atom_site_refinement_flags_occupancy
_atom_site_disorder_assembly
_atom_site_disorder_group
Ru1 Ru 0.28575(3) 0.35755(2) 0.27831(2) 0.01286(5) Uani 1 1 d . . . .
Ru2 Ru 0.36359(3) 0.45622(2) 0.17937(2) 0.01331(5) Uani 1 1 d . . . .
Cl1 Cl 0.68203(10) 0.54039(10) 0.09525(4) 0.02849(18) Uani 1 1 d . . . .
Cl2 Cl 0.41817(9) 0.77928(8) 0.10973(4) 0.02414(16) Uani 1 1 d . . . .
Cl3 Cl 0.20234(9) 0.57426(9) 0.05756(4) 0.02420(16) Uani 1 1 d . . . .
Cl4 Cl 0.46881(11) 0.32579(11) 0.04344(4) 0.0333(2) Uani 1 1 d . . . .
P1 P 0.17416(8) 0.21483(8) 0.37978(3) 0.01307(13) Uani 1 1 d . . . .
O1 O 0.4210(2) 0.4816(2) 0.30988(10) 0.0183(4) Uani 1 1 d . . . .
O2 O 0.1270(2) 0.5129(2) 0.28992(10) 0.0165(4) Uani 1 1 d . . . .
O3 O 0.1551(2) 0.2322(2) 0.24338(10) 0.0163(4) Uani 1 1 d . . . .
O4 O 0.4542(2) 0.2122(2) 0.26659(10) 0.0189(4) Uani 1 1 d . . . .
N1 N 0.5483(3) 0.5189(3) 0.21029(13) 0.0181(5) Uani 1 1 d . . . .
N2 N 0.2570(3) 0.6435(3) 0.20551(12) 0.0155(5) Uani 1 1 d . . . .
N3 N 0.1747(3) 0.3864(3) 0.15457(12) 0.0148(4) Uani 1 1 d . . . .
N4 N 0.4722(3) 0.2633(3) 0.16161(12) 0.0175(5) Uani 1 1 d . . . .
C1 C 0.5375(3) 0.5245(3) 0.27255(15) 0.0180(6) Uani 1 1 d . . . .
C2 C 0.6535(4) 0.5778(4) 0.29498(18) 0.0270(7) Uani 1 1 d . . . .
H2 H 0.6452 0.5859 0.3377 0.032 Uiso 1 1 calc R . . .
C3 C 0.7785(4) 0.6182(5) 0.2547(2) 0.0363(9) Uani 1 1 d . . . .
H3 H 0.8570 0.6536 0.2698 0.044 Uiso 1 1 calc R . . .
C4 C 0.7910(4) 0.6075(5) 0.1920(2) 0.0359(9) Uani 1 1 d . . . .
H4 H 0.8774 0.6335 0.1637 0.043 Uiso 1 1 calc R . . .
C5 C 0.6728(4) 0.5576(4) 0.17275(17) 0.0225(6) Uani 1 1 d . . . .
C6 C 0.1571(3) 0.6342(3) 0.25976(14) 0.0159(5) Uani 1 1 d . . . .
C7 C 0.0871(3) 0.7586(3) 0.28070(15) 0.0182(5) Uani 1 1 d . . . .
H7 H 0.0176 0.7522 0.3179 0.022 Uiso 1 1 calc R . . .
C8 C 0.1178(4) 0.8861(3) 0.24841(17) 0.0240(7) Uani 1 1 d . . . .
H8 H 0.0690 0.9681 0.2627 0.029 Uiso 1 1 calc R . . .
C9 C 0.2216(4) 0.8969(3) 0.19400(15) 0.0219(6) Uani 1 1 d . . . .
H9 H 0.2458 0.9850 0.1706 0.026 Uiso 1 1 calc R . . .
C10 C 0.2869(3) 0.7731(3) 0.17607(15) 0.0184(5) Uani 1 1 d . . . .
C11 C 0.1048(3) 0.2782(3) 0.19391(14) 0.0154(5) Uani 1 1 d . . . .
C12 C -0.0187(4) 0.2182(3) 0.17929(17) 0.0216(6) Uani 1 1 d . . . .
H12 H -0.0690 0.1460 0.2071 0.026 Uiso 1 1 calc R . . .
C13 C -0.0657(4) 0.2645(4) 0.12506(18) 0.0265(7) Uani 1 1 d . . . .
H13 H -0.1461 0.2216 0.1145 0.032 Uiso 1 1 calc R . . .
C14 C 0.0040(4) 0.3742(4) 0.08548(16) 0.0233(6) Uani 1 1 d . . . .
H14 H -0.0271 0.4080 0.0477 0.028 Uiso 1 1 calc R . . .
C15 C 0.1189(3) 0.4315(3) 0.10320(14) 0.0181(6) Uani 1 1 d . . . .
C16 C 0.5046(3) 0.1790(3) 0.21226(15) 0.0170(5) Uani 1 1 d . . . .
C17 C 0.5916(4) 0.0547(3) 0.20431(17) 0.0228(6) Uani 1 1 d . . . .
H17 H 0.6161 -0.0025 0.2393 0.027 Uiso 1 1 calc R . . .
C18 C 0.6398(4) 0.0174(4) 0.14663(18) 0.0265(7) Uani 1 1 d . . . .
H18 H 0.6984 -0.0656 0.1415 0.032 Uiso 1 1 calc R . . .
C19 C 0.6035(4) 0.1007(4) 0.09505(17) 0.0263(7) Uani 1 1 d . . . .
H19 H 0.6352 0.0759 0.0545 0.032 Uiso 1 1 calc R . . .
C20 C 0.5202(4) 0.2200(4) 0.10551(15) 0.0212(6) Uani 1 1 d . . . .
C21 C 0.1505(3) 0.2959(3) 0.45085(14) 0.0154(5) Uani 1 1 d . . . .
C22 C 0.2657(4) 0.3741(3) 0.46069(15) 0.0205(6) Uani 1 1 d . . . .
H22 H 0.3512 0.3858 0.4301 0.025 Uiso 1 1 calc R . . .
C23 C 0.2549(4) 0.4342(4) 0.51518(16) 0.0242(7) Uani 1 1 d . . . .
H23 H 0.3341 0.4851 0.5222 0.029 Uiso 1 1 calc R . . .
C24 C 0.1284(4) 0.4203(3) 0.55967(15) 0.0243(7) Uani 1 1 d . . . .
H24 H 0.1214 0.4618 0.5969 0.029 Uiso 1 1 calc R . . .
C25 C 0.0129(4) 0.3458(3) 0.54960(15) 0.0213(6) Uani 1 1 d . . . .
H25 H -0.0739 0.3374 0.5796 0.026 Uiso 1 1 calc R . . .
C26 C 0.0243(3) 0.2836(3) 0.49561(14) 0.0171(5) Uani 1 1 d . . . .
H26 H -0.0549 0.2319 0.4891 0.021 Uiso 1 1 calc R . . .
C27 C -0.0076(3) 0.1585(3) 0.37498(13) 0.0146(5) Uani 1 1 d . . . .
C28 C -0.1020(3) 0.2558(3) 0.34858(15) 0.0176(6) Uani 1 1 d . . . .
H28 H -0.0720 0.3493 0.3349 0.021 Uiso 1 1 calc R . . .
C29 C -0.2394(4) 0.2160(4) 0.34240(16) 0.0218(6) Uani 1 1 d . . . .
H29 H -0.3035 0.2831 0.3251 0.026 Uiso 1 1 calc R . . .
C30 C -0.2844(4) 0.0783(4) 0.36133(16) 0.0222(6) Uani 1 1 d . . . .
H30 H -0.3788 0.0517 0.3572 0.027 Uiso 1 1 calc R . . .
C31 C -0.1895(3) -0.0190(3) 0.38623(15) 0.0199(6) Uani 1 1 d . . . .
H31 H -0.2181 -0.1134 0.3983 0.024 Uiso 1 1 calc R . . .
C32 C -0.0526(3) 0.0212(3) 0.39362(14) 0.0166(5) Uani 1 1 d . . . .
H32 H 0.0106 -0.0457 0.4115 0.020 Uiso 1 1 calc R . . .
C33 C 0.2735(3) 0.0509(3) 0.39748(14) 0.0152(5) Uani 1 1 d . . . .
C34 C 0.3129(4) -0.0349(3) 0.35045(15) 0.0190(6) Uani 1 1 d . . . .
H34 H 0.2929 -0.0042 0.3104 0.023 Uiso 1 1 calc R . . .
C35 C 0.3813(4) -0.1652(4) 0.36177(17) 0.0243(7) Uani 1 1 d . . . .
H35 H 0.4043 -0.2244 0.3298 0.029 Uiso 1 1 calc R . . .
C36 C 0.4158(4) -0.2090(4) 0.41940(18) 0.0261(7) Uani 1 1 d . . . .
H36 H 0.4629 -0.2977 0.4270 0.031 Uiso 1 1 calc R . . .
C37 C 0.3812(4) -0.1222(4) 0.46611(17) 0.0254(7) Uani 1 1 d . . . .
H37 H 0.4063 -0.1510 0.5055 0.031 Uiso 1 1 calc R . . .
C38 C 0.3099(4) 0.0067(3) 0.45520(15) 0.0200(6) Uani 1 1 d . . . .
H38 H 0.2858 0.0651 0.4874 0.024 Uiso 1 1 calc R . . .
C39 C 0.2367(9) 0.1008(8) 0.0333(4) 0.042(2) Uani 0.5 1 d . P A -1
H39A H 0.2829 0.1702 0.0002 0.062 Uiso 0.5 1 calc GR P A -1
H39B H 0.3073 0.0248 0.0413 0.062 Uiso 0.5 1 calc GR P A -1
H39C H 0.2039 0.1459 0.0709 0.062 Uiso 0.5 1 calc GR P A -1
C40 C 0.1074(9) 0.0414(8) 0.0139(4) 0.036(2) Uani 0.5 1 d G P A -1
C41 C 0.0444(11) 0.1109(10) -0.0347(5) 0.041(3) Uani 0.5 1 d G P A -1
H41 H 0.0853 0.1954 -0.0564 0.050 Uiso 0.5 1 calc R P A -1
C42 C -0.0774(13) 0.0578(14) -0.0518(6) 0.046(3) Uani 0.5 1 d G P A -1
H42 H -0.1187 0.1064 -0.0848 0.055 Uiso 0.5 1 calc R P A -1
C43 C -0.1387(12) -0.0664(14) -0.0205(7) 0.049(3) Uani 0.5 1 d G P A -1
H43 H -0.2217 -0.1025 -0.0320 0.058 Uiso 0.5 1 calc R P A -1
C44 C -0.0769(12) -0.1371(12) 0.0279(7) 0.048(3) Uani 0.5 1 d G P A -1
H44 H -0.1178 -0.2218 0.0494 0.058 Uiso 0.5 1 calc R P A -1
C45 C 0.0449(11) -0.0835(9) 0.0448(5) 0.038(2) Uani 0.5 1 d G P A -1
H45 H 0.0862 -0.1324 0.0778 0.046 Uiso 0.5 1 calc R P A -1

loop_
_atom_site_aniso_label
_atom_site_aniso_U_11
_atom_site_aniso_U_22
_atom_site_aniso_U_33
_atom_site_aniso_U_23
_atom_site_aniso_U_13
_atom_site_aniso_U_12
Ru1 0.01403(10) 0.01231(10) 0.01204(10) -0.00052(8) -0.00250(8) 0.00021(7)
Ru2 0.01371(10) 0.01320(10) 0.01244(10) -0.00050(8) -0.00145(8) -0.00040(7)
Cl1 0.0229(4) 0.0344(4) 0.0242(4) 0.0007(3) 0.0034(3) -0.0006(3)
Cl2 0.0272(4) 0.0199(3) 0.0224(4) 0.0016(3) 0.0015(3) -0.0037(3)
Cl3 0.0307(4) 0.0244(4) 0.0171(3) 0.0043(3) -0.0066(3) -0.0040(3)
Cl4 0.0395(5) 0.0423(5) 0.0150(4) -0.0028(3) -0.0003(3) 0.0111(4)
P1 0.0138(3) 0.0130(3) 0.0119(3) -0.0005(2) -0.0021(3) 0.0012(2)
O1 0.0189(10) 0.0198(10) 0.0166(10) -0.0034(8) -0.0030(8) -0.0018(8)
O2 0.0172(10) 0.0144(9) 0.0171(10) -0.0004(7) -0.0020(8) 0.0018(7)
O3 0.0215(10) 0.0132(9) 0.0145(10) -0.0003(7) -0.0045(8) -0.0032(8)
O4 0.0195(10) 0.0197(10) 0.0168(10) -0.0017(8) -0.0032(8) 0.0041(8)
N1 0.0150(12) 0.0174(12) 0.0207(13) -0.0018(9) -0.0005(10) 0.0000(9)
N2 0.0173(12) 0.0137(11) 0.0160(12) -0.0009(9) -0.0041(9) -0.0013(9)
N3 0.0160(11) 0.0152(11) 0.0138(11) -0.0025(9) -0.0037(9) -0.0003(8)
N4 0.0161(12) 0.0175(12) 0.0178(12) -0.0032(9) 0.0000(9) 0.0011(9)
C1 0.0126(12) 0.0173(13) 0.0243(16) -0.0029(11) -0.0042(11) 0.0019(10)
C2 0.0197(15) 0.0319(18) 0.0328(19) -0.0111(14) -0.0085(13) -0.0018(13)
C3 0.0178(16) 0.044(2) 0.050(3) -0.0141(19) -0.0074(16) -0.0085(15)
C4 0.0191(17) 0.041(2) 0.045(2) -0.0084(18) 0.0051(15) -0.0061(15)
C5 0.0168(14) 0.0241(15) 0.0259(17) -0.0054(13) 0.0008(12) -0.0046(11)
C6 0.0162(13) 0.0143(12) 0.0181(13) -0.0011(10) -0.0061(10) -0.0001(10)
C7 0.0228(14) 0.0148(13) 0.0170(13) -0.0011(10) -0.0046(11) 0.0026(10)
C8 0.0303(17) 0.0160(14) 0.0286(17) -0.0051(12) -0.0123(14) 0.0026(12)
C9 0.0318(17) 0.0111(13) 0.0233(16) 0.0004(11) -0.0075(13) -0.0010(11)
C10 0.0219(14) 0.0163(13) 0.0171(13) -0.0007(11) -0.0041(11) -0.0015(10)
C11 0.0169(13) 0.0140(12) 0.0148(13) -0.0036(10) -0.0009(10) 0.0025(10)
C12 0.0199(14) 0.0201(14) 0.0259(16) -0.0018(12) -0.0069(13) -0.0027(11)
C13 0.0225(16) 0.0305(17) 0.0298(18) -0.0039(14) -0.0121(14) -0.0048(13)
C14 0.0237(16) 0.0277(16) 0.0202(15) -0.0015(12) -0.0100(12) 0.0021(12)
C15 0.0204(14) 0.0189(14) 0.0148(13) 0.0010(10) -0.0044(11) -0.0010(11)
C16 0.0141(13) 0.0156(13) 0.0206(14) -0.0006(10) -0.0016(11) -0.0010(10)
C17 0.0188(15) 0.0186(14) 0.0300(17) -0.0016(12) -0.0034(12) 0.0038(11)
C18 0.0229(16) 0.0221(15) 0.0351(19) -0.0102(13) -0.0032(14) 0.0040(12)
C19 0.0283(17) 0.0241(16) 0.0260(17) -0.0100(13) 0.0005(14) 0.0019(13)
C20 0.0201(15) 0.0243(15) 0.0184(15) -0.0027(11) -0.0010(11) 0.0000(12)
C21 0.0186(14) 0.0134(12) 0.0141(13) -0.0020(9) -0.0032(10) 0.0022(10)
C22 0.0225(15) 0.0204(14) 0.0191(14) -0.0029(11) -0.0053(12) 0.0008(11)
C23 0.0325(18) 0.0208(15) 0.0222(16) -0.0042(12) -0.0122(13) 0.0010(12)
C24 0.040(2) 0.0181(14) 0.0168(14) -0.0024(11) -0.0114(13) 0.0068(13)
C25 0.0294(17) 0.0188(14) 0.0140(14) 0.0008(11) -0.0038(12) 0.0085(12)
C26 0.0209(14) 0.0155(13) 0.0138(13) 0.0009(10) -0.0026(11) 0.0030(10)
C27 0.0169(13) 0.0150(12) 0.0117(12) -0.0019(9) -0.0017(10) -0.0001(9)
C28 0.0172(14) 0.0146(13) 0.0205(14) -0.0002(10) -0.0036(11) 0.0025(10)
C29 0.0172(14) 0.0248(15) 0.0238(16) -0.0004(12) -0.0072(12) 0.0044(11)
C30 0.0156(14) 0.0297(16) 0.0217(16) -0.0040(12) -0.0026(11) -0.0048(12)
C31 0.0184(14) 0.0202(14) 0.0197(14) -0.0024(11) 0.0011(11) -0.0032(11)
C32 0.0165(13) 0.0141(12) 0.0178(14) 0.0020(10) -0.0025(11) 0.0000(10)
C33 0.0137(12) 0.0128(12) 0.0193(14) -0.0011(10) -0.0035(10) 0.0001(9)
C34 0.0211(14) 0.0175(13) 0.0194(14) -0.0044(11) -0.0055(11) 0.0030(11)
C35 0.0239(16) 0.0200(15) 0.0290(18) -0.0078(13) -0.0030(13) 0.0048(12)
C36 0.0240(16) 0.0164(14) 0.037(2) 0.0008(13) -0.0066(14) 0.0070(12)
C37 0.0257(17) 0.0258(16) 0.0229(16) 0.0031(13) -0.0058(13) 0.0084(13)
C38 0.0241(15) 0.0190(14) 0.0164(14) -0.0004(11) -0.0047(12) 0.0042(11)
C39 0.035(4) 0.046(5) 0.045(5) -0.007(4) -0.009(4) 0.001(4)
C40 0.044(5) 0.033(5) 0.032(5) -0.014(4) -0.004(4) 0.007(4)
C41 0.055(6) 0.031(5) 0.036(5) -0.006(4) -0.007(5) 0.011(4)
C42 0.063(7) 0.038(5) 0.042(5) -0.015(4) -0.022(5) 0.018(5)
C43 0.060(7) 0.045(5) 0.047(5) -0.031(4) -0.011(5) 0.016(5)
C44 0.063(7) 0.043(6) 0.040(5) -0.021(4) 0.000(5) -0.001(5)
C45 0.052(6) 0.036(5) 0.029(5) -0.008(4) -0.012(4) 0.004(4)

loop_
_atom_type_symbol
_atom_type_description
_atom_type_scat_dispersion_real
_atom_type_scat_dispersion_imag
_atom_type_scat_source
C C 0.0033 0.0016 'International Tables Vol C Tables 4.2.6.8 and 6.1.1.4'
H H 0.0000 0.0000 'International Tables Vol C Tables 4.2.6.8 and 6.1.1.4'
Cl Cl 0.1484 0.1585 'International Tables Vol C Tables 4.2.6.8 and 6.1.1.4'
N N 0.0061 0.0033 'International Tables Vol C Tables 4.2.6.8 and 6.1.1.4'
O O 0.0106 0.0060 'International Tables Vol C Tables 4.2.6.8 and 6.1.1.4'
P P 0.1023 0.0942 'International Tables Vol C Tables 4.2.6.8 and 6.1.1.4'
Ru Ru -1.2594 0.8363 'International Tables Vol C Tables 4.2.6.8 and 6.1.1.4'

loop_
_geom_angle_atom_site_label_1
_geom_angle_atom_site_label_2
_geom_angle_atom_site_label_3
_geom_angle
Ru2 Ru1 P1 169.25(2)
O1 Ru1 Ru2 90.52(7)
O1 Ru1 P1 100.11(7)
O1 Ru1 O2 88.14(9)
O1 Ru1 O3 177.79(9)
O1 Ru1 O4 88.38(9)
O2 Ru1 Ru2 89.90(6)
O2 Ru1 P1 92.01(7)
O2 Ru1 O3 93.06(9)
O3 Ru1 Ru2 87.63(6)
O3 Ru1 P1 81.71(6)
O4 Ru1 Ru2 88.79(7)
O4 Ru1 P1 89.93(7)
O4 Ru1 O2 176.27(9)
O4 Ru1 O3 90.37(9)
N1 Ru2 Ru1 86.87(8)
N1 Ru2 N2 88.13(10)
N1 Ru2 N4 89.38(10)
N2 Ru2 Ru1 87.38(7)
N2 Ru2 N4 174.80(10)
N3 Ru2 Ru1 89.22(7)
N3 Ru2 N1 176.08(10)
N3 Ru2 N2 91.99(10)
N3 Ru2 N4 90.18(10)
N4 Ru2 Ru1 87.93(7)
C21 P1 Ru1 118.91(10)
C21 P1 C27 105.14(14)
C21 P1 C33 103.60(14)
C27 P1 Ru1 110.01(10)
C33 P1 Ru1 113.97(10)
C33 P1 C27 103.82(13)
C1 O1 Ru1 117.8(2)
C6 O2 Ru1 116.83(19)
C11 O3 Ru1 119.69(19)
C16 O4 Ru1 119.4(2)
C1 N1 Ru2 117.4(2)
C5 N1 Ru2 123.8(2)
C5 N1 C1 118.7(3)
C6 N2 Ru2 117.34(19)
C10 N2 Ru2 125.2(2)
C10 N2 C6 117.2(3)
C11 N3 Ru2 115.74(19)
C15 N3 Ru2 127.1(2)
C15 N3 C11 117.1(3)
C16 N4 Ru2 115.8(2)
C20 N4 Ru2 126.4(2)
C20 N4 C16 117.6(3)
O1 C1 N1 119.7(3)
O1 C1 C2 120.7(3)
N1 C1 C2 119.6(3)
C1 C2 H2 120.2
C3 C2 C1 119.7(4)
C3 C2 H2 120.2
C2 C3 H3 119.8
C2 C3 C4 120.4(3)
C4 C3 H3 119.8
C3 C4 H4 121.4
C5 C4 C3 117.1(3)
C5 C4 H4 121.4
N1 C5 Cl1 116.3(3)
N1 C5 C4 124.3(3)
C4 C5 Cl1 119.4(3)
O2 C6 N2 119.4(3)
O2 C6 C7 121.2(3)
N2 C6 C7 119.4(3)
C6 C7 H7 119.5
C8 C7 C6 121.0(3)
C8 C7 H7 119.5
C7 C8 H8 120.0
C7 C8 C9 120.0(3)
C9 C8 H8 120.0
C8 C9 H9 121.8
C10 C9 C8 116.5(3)
C10 C9 H9 121.8
N2 C10 Cl2 115.3(2)
N2 C10 C9 125.8(3)
C9 C10 Cl2 118.9(2)
O3 C11 N3 118.9(3)
O3 C11 C12 121.1(3)
N3 C11 C12 120.0(3)
C11 C12 H12 120.0
C13 C12 C11 120.0(3)
C13 C12 H12 120.0
C12 C13 H13 119.9
C12 C13 C14 120.1(3)
C14 C13 H13 119.9
C13 C14 H14 121.4
C15 C14 C13 117.2(3)
C15 C14 H14 121.4
N3 C15 Cl3 115.7(2)
N3 C15 C14 125.5(3)
C14 C15 Cl3 118.8(2)
O4 C16 N4 119.6(3)
O4 C16 C17 120.5(3)
N4 C16 C17 119.9(3)
C16 C17 H17 119.9
C18 C17 C16 120.1(3)
C18 C17 H17 119.9
C17 C18 H18 119.9
C17 C18 C19 120.2(3)
C19 C18 H18 119.9
C18 C19 H19 121.4
C20 C19 C18 117.1(3)
C20 C19 H19 121.4
N4 C20 Cl4 115.8(2)
N4 C20 C19 125.1(3)
C19 C20 Cl4 119.2(3)
C22 C21 P1 117.8(2)
C26 C21 P1 123.2(2)
C26 C21 C22 119.0(3)
C21 C22 H22 120.0
C23 C22 C21 120.0(3)
C23 C22 H22 120.0
C22 C23 H23 119.8
C22 C23 C24 120.3(3)
C24 C23 H23 119.8
C23 C24 H24 120.0
C25 C24 C23 119.9(3)
C25 C24 H24 120.0
C24 C25 H25 120.0
C24 C25 C26 119.9(3)
C26 C25 H25 120.0
C21 C26 H26 119.6
C25 C26 C21 120.8(3)
C25 C26 H26 119.6
C28 C27 P1 118.4(2)
C32 C27 P1 122.5(2)
C32 C27 C28 119.0(3)
C27 C28 H28 119.9
C29 C28 C27 120.1(3)
C29 C28 H28 119.9
C28 C29 H29 119.7
C28 C29 C30 120.7(3)
C30 C29 H29 119.7
C29 C30 H30 120.4
C31 C30 C29 119.2(3)
C31 C30 H30 120.4
C30 C31 H31 119.8
C30 C31 C32 120.3(3)
C32 C31 H31 119.8
C27 C32 H32 119.7
C31 C32 C27 120.6(3)
C31 C32 H32 119.7
C34 C33 P1 117.5(2)
C38 C33 P1 123.7(2)
C38 C33 C34 118.8(3)
C33 C34 H34 119.7
C35 C34 C33 120.5(3)
C35 C34 H34 119.7
C34 C35 H35 119.9
C36 C35 C34 120.3(3)
C36 C35 H35 119.9
C35 C36 H36 120.2
C35 C36 C37 119.6(3)
C37 C36 H36 120.2
C36 C37 H37 119.9
C38 C37 C36 120.1(3)
C38 C37 H37 119.9
C33 C38 H38 119.7
C37 C38 C33 120.6(3)
C37 C38 H38 119.7
H39A C39 H39B 109.5
H39A C39 H39C 109.5
H39B C39 H39C 109.5
C40 C39 H39A 109.5
C40 C39 H39B 109.5
C40 C39 H39C 109.5
C41 C40 C39 120.9
C45 C40 C39 121.0
C45 C40 C41 118.1
C40 C41 H41 119.5
C42 C41 C40 121.1
C42 C41 H41 119.5
C41 C42 H42 119.9
C41 C42 C43 120.2
C43 C42 H42 119.9
C42 C43 H43 120.3
C42 C43 C44 119.4
C44 C43 H43 120.3
C43 C44 H44 119.9
C45 C44 C43 120.1
C45 C44 H44 119.9
C40 C45 H45 119.4
C44 C45 C40 121.1
C44 C45 H45 119.4

loop_
_geom_bond_atom_site_label_1
_geom_bond_atom_site_label_2
_geom_bond_distance
Ru1 Ru2 2.2844(6)
Ru1 P1 2.5603(9)
Ru1 O1 2.040(2)
Ru1 O2 2.055(2)
Ru1 O3 2.060(2)
Ru1 O4 2.051(2)
Ru2 N1 2.103(3)
Ru2 N2 2.105(3)
Ru2 N3 2.098(3)
Ru2 N4 2.112(3)
Cl1 C5 1.733(4)
Cl2 C10 1.732(3)
Cl3 C15 1.728(3)
Cl4 C20 1.733(4)
P1 C21 1.816(3)
P1 C27 1.827(3)
P1 C33 1.824(3)
O1 C1 1.291(4)
O2 C6 1.287(4)
O3 C11 1.290(4)
O4 C16 1.284(4)
N1 C1 1.374(4)
N1 C5 1.339(4)
N2 C6 1.378(4)
N2 C10 1.350(4)
N3 C11 1.379(4)
N3 C15 1.351(4)
N4 C16 1.372(4)
N4 C20 1.353(4)
C1 C2 1.410(4)
C2 H2 0.9500
C2 C3 1.374(6)
C3 H3 0.9500
C3 C4 1.390(6)
C4 H4 0.9500
C4 C5 1.377(5)
C6 C7 1.420(4)
C7 H7 0.9500
C7 C8 1.356(4)
C8 H8 0.9500
C8 C9 1.400(5)
C9 H9 0.9500
C9 C10 1.378(4)
C11 C12 1.416(4)
C12 H12 0.9500
C12 C13 1.369(5)
C13 H13 0.9500
C13 C14 1.391(5)
C14 H14 0.9500
C14 C15 1.366(5)
C16 C17 1.421(4)
C17 H17 0.9500
C17 C18 1.363(5)
C18 H18 0.9500
C18 C19 1.397(5)
C19 H19 0.9500
C19 C20 1.372(5)
C21 C22 1.401(4)
C21 C26 1.394(4)
C22 H22 0.9500
C22 C23 1.388(5)
C23 H23 0.9500
C23 C24 1.394(5)
C24 H24 0.9500
C24 C25 1.385(5)
C25 H25 0.9500
C25 C26 1.388(4)
C26 H26 0.9500
C27 C28 1.400(4)
C27 C32 1.394(4)
C28 H28 0.9500
C28 C29 1.388(4)
C29 H29 0.9500
C29 C30 1.397(5)
C30 H30 0.9500
C30 C31 1.389(5)
C31 H31 0.9500
C31 C32 1.392(4)
C32 H32 0.9500
C33 C34 1.395(4)
C33 C38 1.394(4)
C34 H34 0.9500
C34 C35 1.392(4)
C35 H35 0.9500
C35 C36 1.384(5)
C36 H36 0.9500
C36 C37 1.392(5)
C37 H37 0.9500
C37 C38 1.391(4)
C38 H38 0.9500
C39 H39A 0.9800
C39 H39B 0.9800
C39 H39C 0.9800
C39 C40 1.5069
C40 C41 1.4024
C40 C45 1.4022
C41 H41 0.9500
C41 C42 1.3961
C42 H42 0.9500
C42 C43 1.3963
C43 H43 0.9500
C43 C44 1.3967
C44 H44 0.9500
C44 C45 1.3966
C45 H45 0.9500

loop_
_geom_torsion_atom_site_label_1
_geom_torsion_atom_site_label_2
_geom_torsion_atom_site_label_3
_geom_torsion_atom_site_label_4
_geom_torsion
Ru1 Ru2 N1 C1 -20.2(2)
Ru1 Ru2 N1 C5 162.0(3)
Ru1 Ru2 N2 C6 -15.8(2)
Ru1 Ru2 N2 C10 158.7(3)
Ru1 Ru2 N3 C11 -20.1(2)
Ru1 Ru2 N3 C15 163.2(3)
Ru1 Ru2 N4 C16 -22.7(2)
Ru1 Ru2 N4 C20 161.8(3)
Ru1 P1 C21 C22 -43.8(3)
Ru1 P1 C21 C26 136.4(2)
Ru1 P1 C27 C28 -43.7(3)
Ru1 P1 C27 C32 133.0(2)
Ru1 P1 C33 C34 -47.4(3)
Ru1 P1 C33 C38 133.5(2)
Ru1 O1 C1 N1 17.2(4)
Ru1 O1 C1 C2 -163.2(2)
Ru1 O2 C6 N2 26.3(4)
Ru1 O2 C6 C7 -155.0(2)
Ru1 O3 C11 N3 21.2(4)
Ru1 O3 C11 C12 -159.7(2)
Ru1 O4 C16 N4 16.0(4)
Ru1 O4 C16 C17 -163.0(2)
Ru2 Ru1 O1 C1 -27.1(2)
Ru2 Ru1 O2 C6 -31.6(2)
Ru2 Ru1 O3 C11 -30.0(2)
Ru2 Ru1 O4 C16 -27.6(2)
Ru2 N1 C1 O1 5.3(4)
Ru2 N1 C1 C2 -174.3(2)
Ru2 N1 C5 Cl1 -5.1(4)
Ru2 N1 C5 C4 175.6(3)
Ru2 N2 C6 O2 -4.0(4)
Ru2 N2 C6 C7 177.3(2)
Ru2 N2 C10 Cl2 3.2(4)
Ru2 N2 C10 C9 -177.5(3)
Ru2 N3 C11 O3 2.8(3)
Ru2 N3 C11 C12 -176.3(2)
Ru2 N3 C15 Cl3 -7.2(4)
Ru2 N3 C15 C14 173.1(3)
Ru2 N4 C16 O4 8.0(4)
Ru2 N4 C16 C17 -173.0(2)
Ru2 N4 C20 Cl4 -7.6(4)
Ru2 N4 C20 C19 172.9(3)
P1 Ru1 Ru2 N1 -151.50(13)
P1 Ru1 Ru2 N2 120.24(13)
P1 Ru1 Ru2 N3 28.21(13)
P1 Ru1 Ru2 N4 -62.00(13)
P1 Ru1 O1 C1 151.4(2)
P1 Ru1 O2 C6 159.0(2)
P1 Ru1 O3 C11 151.4(2)
P1 Ru1 O4 C16 141.7(2)
P1 C21 C22 C23 -177.9(2)
P1 C21 C26 C25 178.9(2)
P1 C27 C28 C29 178.1(3)
P1 C27 C32 C31 -176.7(2)
P1 C33 C34 C35 -176.2(3)
P1 C33 C38 C37 177.6(3)
O1 Ru1 Ru2 N1 20.06(10)
O1 Ru1 Ru2 N2 -68.20(10)
O1 Ru1 Ru2 N3 -160.23(9)
O1 Ru1 Ru2 N4 109.56(10)
O1 Ru1 O2 C6 59.0(2)
O1 Ru1 O4 C16 -118.2(2)
O1 C1 C2 C3 177.7(3)
O2 Ru1 Ru2 N1 108.20(10)
O2 Ru1 Ru2 N2 19.94(9)
O2 Ru1 Ru2 N3 -72.09(9)
O2 Ru1 Ru2 N4 -162.30(9)
O2 Ru1 O1 C1 -116.9(2)
O2 Ru1 O3 C11 59.8(2)
O2 C6 C7 C8 -179.2(3)
O3 Ru1 Ru2 N1 -158.73(10)
O3 Ru1 Ru2 N2 113.00(9)
O3 Ru1 Ru2 N3 20.97(9)
O3 Ru1 Ru2 N4 -69.24(10)
O3 Ru1 O2 C6 -119.2(2)
O3 Ru1 O4 C16 60.0(2)
O3 C11 C12 C13 -176.9(3)
O4 Ru1 Ru2 N1 -68.31(10)
O4 Ru1 Ru2 N2 -156.57(10)
O4 Ru1 Ru2 N3 111.40(10)
O4 Ru1 Ru2 N4 21.19(10)
O4 Ru1 O1 C1 61.7(2)
O4 Ru1 O3 C11 -118.8(2)
O4 C16 C17 C18 177.4(3)
N1 Ru2 N2 C6 -102.7(2)
N1 Ru2 N2 C10 71.7(3)
N1 Ru2 N4 C16 64.2(2)
N1 Ru2 N4 C20 -111.3(3)
N1 C1 C2 C3 -2.7(5)
N2 Ru2 N1 C1 67.2(2)
N2 Ru2 N1 C5 -110.6(3)
N2 Ru2 N3 C11 -107.5(2)
N2 Ru2 N3 C15 75.8(3)
N2 C6 C7 C8 -0.5(5)
N3 Ru2 N2 C6 73.3(2)
N3 Ru2 N2 C10 -112.2(3)
N3 Ru2 N4 C16 -111.9(2)
N3 Ru2 N4 C20 72.6(3)
N3 C11 C12 C13 2.3(5)
N4 Ru2 N1 C1 -108.2(2)
N4 Ru2 N1 C5 74.0(3)
N4 Ru2 N3 C11 67.8(2)
N4 Ru2 N3 C15 -108.9(3)
N4 C16 C17 C18 -1.6(5)
C1 N1 C5 Cl1 177.1(2)
C1 N1 C5 C4 -2.2(5)
C1 C2 C3 C4 0.4(6)
C2 C3 C4 C5 1.0(6)
C3 C4 C5 Cl1 -179.5(3)
C3 C4 C5 N1 -0.2(6)
C5 N1 C1 O1 -176.8(3)
C5 N1 C1 C2 3.6(4)
C6 N2 C10 Cl2 177.6(2)
C6 N2 C10 C9 -3.0(5)
C6 C7 C8 C9 -1.0(5)
C7 C8 C9 C10 0.5(5)
C8 C9 C10 Cl2 -179.1(3)
C8 C9 C10 N2 1.6(5)
C10 N2 C6 O2 -178.9(3)
C10 N2 C6 C7 2.4(4)
C11 N3 C15 Cl3 176.1(2)
C11 N3 C15 C14 -3.5(5)
C11 C12 C13 C14 -2.7(5)
C12 C13 C14 C15 0.1(5)
C13 C14 C15 Cl3 -176.5(3)
C13 C14 C15 N3 3.1(5)
C15 N3 C11 O3 179.9(3)
C15 N3 C11 C12 0.7(4)
C16 N4 C20 Cl4 177.0(2)
C16 N4 C20 C19 -2.6(5)
C16 C17 C18 C19 -0.3(5)
C17 C18 C19 C20 0.7(5)
C18 C19 C20 Cl4 -178.8(3)
C18 C19 C20 N4 0.7(5)
C20 N4 C16 O4 -176.1(3)
C20 N4 C16 C17 2.9(4)
C21 P1 C27 C28 85.5(3)
C21 P1 C27 C32 -97.8(3)
C21 P1 C33 C34 -178.0(2)
C21 P1 C33 C38 2.8(3)
C21 C22 C23 C24 -1.6(5)
C22 C21 C26 C25 -0.9(4)
C22 C23 C24 C25 0.1(5)
C23 C24 C25 C26 0.9(5)
C24 C25 C26 C21 -0.5(4)
C26 C21 C22 C23 1.9(5)
C27 P1 C21 C22 -167.5(2)
C27 P1 C21 C26 12.7(3)
C27 P1 C33 C34 72.3(3)
C27 P1 C33 C38 -106.8(3)
C27 C28 C29 C30 -1.1(5)
C28 C27 C32 C31 -0.1(5)
C28 C29 C30 C31 -0.3(5)
C29 C30 C31 C32 1.6(5)
C30 C31 C32 C27 -1.4(5)
C32 C27 C28 C29 1.3(5)
C33 P1 C21 C22 83.8(3)
C33 P1 C21 C26 -96.0(3)
C33 P1 C27 C28 -166.0(2)
C33 P1 C27 C32 10.7(3)
C33 C34 C35 C36 -2.4(5)
C34 C33 C38 C37 -1.5(5)
C34 C35 C36 C37 0.3(6)
C35 C36 C37 C38 1.2(6)
C36 C37 C38 C33 -0.6(5)
C38 C33 C34 C35 2.9(5)
C39 C40 C41 C42 -178.5
C39 C40 C45 C44 178.5
C40 C41 C42 C43 -0.1
C41 C40 C45 C44 -0.3
C41 C42 C43 C44 -0.1
C42 C43 C44 C45 0.1
C43 C44 C45 C40 0.1
C45 C40 C41 C42 0.3
